data_4101651
loop_
_publ_author_name
'Miller, Kevin L.'
'Williams, Bryan N.'
'Benitez, Diego'
'Carver, Colin T.'
'Ogilby, Kevin R.'
'Tkatchouk, Ekaterina'
'Goddard, 3rd, William A.'
'Diaconescu, Paula L.'

_publ_section_title
;
 Dearomatization reactions of N-heterocycles mediated by group 3
 complexes.
;
_journal_issue 1
_journal_name_full 'Journal of the American Chemical Society'
_journal_page_first 342
_journal_page_last 355
_journal_paper_doi 10.1021/ja908489p
_journal_volume 132
_journal_year 2010
_chemical_formula_moiety 'C39 H62 Fe N3 O2 Si2 Y'
_chemical_formula_sum 'C39 H62 Fe N3 O2 Si2 Y'
_chemical_formula_weight 805.86
_chemical_name_systematic
; 
 ? 
;
_space_group_IT_number 14
_symmetry_cell_setting monoclinic
_symmetry_space_group_name_Hall '-P 2ybc'
_symmetry_space_group_name_H-M 'P 1 21/c 1'
_atom_sites_solution_hydrogens geom
_atom_sites_solution_primary direct
_atom_sites_solution_secondary difmap
_audit_creation_method SHELXL-97
_cell_angle_alpha 90.00
_cell_angle_beta 100.204(3)
_cell_angle_gamma 90.00
_cell_formula_units_Z 4
_cell_length_a 10.065(3)
_cell_length_b 29.126(7)
_cell_length_c 14.029(4)
_cell_measurement_reflns_used 3353
_cell_measurement_temperature 100(2)
_cell_measurement_theta_max 22.40
_cell_measurement_theta_min 3.79
_cell_volume 4047.6(19)
_computing_cell_refinement 'Bruker APEX11'
_computing_data_collection 'Bruker APEX11'
_computing_data_reduction 'Bruker SAINT'
_computing_molecular_graphics 'Bruker SHELXTL'
_computing_publication_material 'Bruker SHELXTL'
_computing_structure_refinement 'SHELXL-97 (Sheldrick, 1997)'
_computing_structure_solution 'SHELXS-97 (Sheldrick, 1990)'
_diffrn_ambient_temperature 100(2)
_diffrn_measured_fraction_theta_full 0.996
_diffrn_measured_fraction_theta_max 0.990
_diffrn_measurement_device_type 'CCD area detector'
_diffrn_measurement_method 'phi and omega scans'
_diffrn_radiation_monochromator graphite
_diffrn_radiation_source 'fine-focus sealed tube'
_diffrn_radiation_type MoK\a
_diffrn_radiation_wavelength 0.71073
_diffrn_reflns_av_R_equivalents 0.0978
_diffrn_reflns_av_sigmaI/netI 0.1071
_diffrn_reflns_limit_h_max 13
_diffrn_reflns_limit_h_min -13
_diffrn_reflns_limit_k_max 38
_diffrn_reflns_limit_k_min -38
_diffrn_reflns_limit_l_max 18
_diffrn_reflns_limit_l_min -18
_diffrn_reflns_number 35910
_diffrn_reflns_theta_full 25.00
_diffrn_reflns_theta_max 28.25
_diffrn_reflns_theta_min 3.80
_exptl_absorpt_coefficient_mu 1.880
_exptl_absorpt_correction_T_max 0.9286
_exptl_absorpt_correction_T_min 0.8343
_exptl_absorpt_correction_type multi-scan
_exptl_absorpt_process_details 'Sadabs (Bruker)'
_exptl_crystal_colour orange
_exptl_crystal_density_diffrn 1.322
_exptl_crystal_density_method 'not measured'
_exptl_crystal_description block
_exptl_crystal_F_000 1704
_exptl_crystal_size_max 0.10
_exptl_crystal_size_mid 0.04
_exptl_crystal_size_min 0.04
_refine_diff_density_max 0.560
_refine_diff_density_min -0.419
_refine_diff_density_rms 0.089
_refine_ls_extinction_method none
_refine_ls_goodness_of_fit_ref 0.983
_refine_ls_hydrogen_treatment constr
_refine_ls_matrix_type full
_refine_ls_number_parameters 460
_refine_ls_number_reflns 9909
_refine_ls_number_restraints 0
_refine_ls_restrained_S_all 0.983
_refine_ls_R_factor_all 0.1139
_refine_ls_R_factor_gt 0.0521
_refine_ls_shift/su_max 0.032
_refine_ls_shift/su_mean 0.001
_refine_ls_structure_factor_coef Fsqd
_refine_ls_weighting_details 'calc w=1/[\s^2^(Fo^2^)+(0.0428P)^2^+0.0000P] where P=(Fo^2^+2Fc^2^)/3'
_refine_ls_weighting_scheme calc
_refine_ls_wR_factor_gt 0.0911
_refine_ls_wR_factor_ref 0.1082
_reflns_number_gt 6034
_reflns_number_total 9909
_reflns_threshold_expression >2sigma(I)
_cod_data_source_file ja908489p_si_002.cif
_cod_data_source_block 4Y-(THF)2
_cod_original_cell_volume 4047.4(18)
_cod_original_sg_symbol_H-M 'P 21/c '
_cod_database_code 4101651

loop_
_symmetry_equiv_pos_as_xyz
'x, y, z'
'-x, y+1/2, -z+1/2'
'-x, -y, -z'
'x, -y-1/2, z-1/2'

loop_
_atom_site_label
_atom_site_type_symbol
_atom_site_fract_x
_atom_site_fract_y
_atom_site_fract_z
_atom_site_U_iso_or_equiv
_atom_site_adp_type
_atom_site_occupancy
_atom_site_symmetry_multiplicity
_atom_site_calc_flag
_atom_site_refinement_flags
_atom_site_disorder_assembly
_atom_site_disorder_group
Y1 Y 0.42264(3) 0.609488(11) 0.22880(2) 0.02037(9) Uani 1 1 d . . .
Fe1 Fe 0.28489(5) 0.712336(17) 0.25070(3) 0.02255(13) Uani 1 1 d . . .
Si1 Si 0.10845(10) 0.58875(3) 0.04611(7) 0.0237(2) Uani 1 1 d . . .
Si2 Si 0.72380(10) 0.65990(4) 0.38503(7) 0.0275(2) Uani 1 1 d . A .
N1 N 0.2283(3) 0.61949(9) 0.12391(18) 0.0203(6) Uani 1 1 d . . .
N2 N 0.5553(3) 0.65609(9) 0.33417(19) 0.0223(6) Uani 1 1 d . . .
N3 N 0.4883(3) 0.53467(10) 0.2158(2) 0.0269(7) Uani 1 1 d . . .
O1 O 0.3170(2) 0.57885(8) 0.35274(16) 0.0252(5) Uani 1 1 d . . .
O2 O 0.5509(2) 0.62373(8) 0.10629(16) 0.0296(6) Uani 1 1 d . . .
C1 C 0.1974(3) 0.66548(11) 0.1422(2) 0.0208(7) Uani 1 1 d . . .
C2 C 0.1008(3) 0.68239(12) 0.1978(2) 0.0232(8) Uani 1 1 d . . .
H2A H 0.0468 0.6632 0.2360 0.028 Uiso 1 1 calc R . .
C3 C 0.0939(3) 0.73096(12) 0.1888(3) 0.0288(9) Uani 1 1 d . . .
H3A H 0.0329 0.7516 0.2183 0.035 Uiso 1 1 calc R . .
C4 C 0.1878(4) 0.74515(12) 0.1304(2) 0.0287(8) Uani 1 1 d . . .
H4A H 0.2042 0.7774 0.1111 0.034 Uiso 1 1 calc R . .
C5 C 0.2537(3) 0.70499(12) 0.1030(2) 0.0240(8) Uani 1 1 d . . .
H5A H 0.3256 0.7045 0.0621 0.029 Uiso 1 1 calc R . .
C6 C 0.4694(3) 0.69388(12) 0.3418(2) 0.0226(8) Uani 1 1 d . . .
C7 C 0.3580(3) 0.69455(13) 0.3928(2) 0.0271(8) Uani 1 1 d . . .
H7A H 0.3265 0.6680 0.4282 0.033 Uiso 1 1 calc R . .
C8 C 0.3006(4) 0.73940(13) 0.3858(2) 0.0311(9) Uani 1 1 d . . .
H8A H 0.2242 0.7501 0.4170 0.037 Uiso 1 1 calc R . .
C9 C 0.3724(4) 0.76625(13) 0.3278(3) 0.0310(9) Uani 1 1 d . . .
H9A H 0.3552 0.7994 0.3111 0.037 Uiso 1 1 calc R . .
C10 C 0.4742(3) 0.73865(12) 0.2988(3) 0.0273(8) Uani 1 1 d . . .
H10A H 0.5396 0.7488 0.2570 0.033 Uiso 1 1 calc R . .
C11 C -0.0409(4) 0.57492(13) 0.1049(3) 0.0349(9) Uani 1 1 d . . .
H11A H -0.0159 0.5510 0.1539 0.052 Uiso 1 1 calc R . .
H11B H -0.1157 0.5640 0.0557 0.052 Uiso 1 1 calc R . .
H11C H -0.0690 0.6026 0.1358 0.052 Uiso 1 1 calc R . .
C12 C 0.1866(4) 0.53400(12) 0.0141(3) 0.0353(9) Uani 1 1 d . . .
H12A H 0.2433 0.5212 0.0720 0.053 Uiso 1 1 calc R . .
H12B H 0.2421 0.5401 -0.0353 0.053 Uiso 1 1 calc R . .
H12C H 0.1154 0.5120 -0.0112 0.053 Uiso 1 1 calc R . .
C13 C 0.0397(4) 0.62077(13) -0.0719(3) 0.0307(9) Uani 1 1 d . . .
C14 C 0.1559(4) 0.63603(14) -0.1216(3) 0.0382(10) Uani 1 1 d . . .
H14A H 0.1196 0.6527 -0.1812 0.057 Uiso 1 1 calc R . .
H14B H 0.2058 0.6090 -0.1375 0.057 Uiso 1 1 calc R . .
H14C H 0.2168 0.6562 -0.0781 0.057 Uiso 1 1 calc R . .
C15 C -0.0433(4) 0.66321(13) -0.0542(3) 0.0405(10) Uani 1 1 d . . .
H15A H -0.0856 0.6764 -0.1165 0.061 Uiso 1 1 calc R . .
H15B H 0.0161 0.6861 -0.0173 0.061 Uiso 1 1 calc R . .
H15C H -0.1135 0.6542 -0.0175 0.061 Uiso 1 1 calc R . .
C16 C -0.0523(4) 0.58772(14) -0.1406(3) 0.0368(10) Uani 1 1 d . . .
H16A H -0.0874 0.6036 -0.2015 0.055 Uiso 1 1 calc R . .
H16B H -0.1277 0.5778 -0.1100 0.055 Uiso 1 1 calc R . .
H16C H 0.0001 0.5608 -0.1540 0.055 Uiso 1 1 calc R . .
C19 C 0.8116(4) 0.71024(14) 0.3399(3) 0.0409(10) Uani 1 1 d . . .
H19A H 0.8035 0.7082 0.2693 0.061 Uiso 1 1 calc R . .
H19B H 0.9073 0.7100 0.3699 0.061 Uiso 1 1 calc R . .
H19C H 0.7699 0.7388 0.3568 0.061 Uiso 1 1 calc R . .
C20 C 0.8039(4) 0.60589(14) 0.3498(3) 0.0457(11) Uani 1 1 d . . .
H20A H 0.8009 0.6056 0.2796 0.069 Uiso 1 1 calc R . .
H20B H 0.7547 0.5793 0.3683 0.069 Uiso 1 1 calc R . .
H20C H 0.8981 0.6045 0.3830 0.069 Uiso 1 1 calc R . .
C21 C 0.7566(4) 0.66410(13) 0.5229(3) 0.0336(9) Uani 1 1 d . . .
C23 C 0.9078(4) 0.66627(16) 0.5624(3) 0.0543(13) Uani 1 1 d . A .
H23A H 0.9230 0.6651 0.6334 0.081 Uiso 1 1 calc R . .
H23B H 0.9448 0.6949 0.5415 0.081 Uiso 1 1 calc R . .
H23C H 0.9529 0.6401 0.5378 0.081 Uiso 1 1 calc R . .
C25 C 0.4047(4) 0.49903(13) 0.2290(3) 0.0304(9) Uani 1 1 d . . .
H25A H 0.3119 0.5061 0.2261 0.037 Uiso 1 1 calc R . .
C26 C 0.4422(4) 0.45449(13) 0.2459(2) 0.0301(9) Uani 1 1 d . . .
H26A H 0.3766 0.4308 0.2405 0.036 Uiso 1 1 calc R . .
C27 C 0.5837(4) 0.44421(12) 0.2722(3) 0.0286(8) Uani 1 1 d . . .
C28 C 0.6367(4) 0.40417(13) 0.3228(3) 0.0342(9) Uani 1 1 d . . .
H28A H 0.5774 0.3802 0.3340 0.041 Uiso 1 1 calc R . .
C29 C 0.7729(4) 0.39984(13) 0.3555(3) 0.0362(10) Uani 1 1 d . . .
H29A H 0.8070 0.3726 0.3884 0.043 Uiso 1 1 calc R . .
C30 C 0.8617(4) 0.43471(14) 0.3414(3) 0.0359(10) Uani 1 1 d . . .
H30A H 0.9555 0.4318 0.3661 0.043 Uiso 1 1 calc R . .
C31 C 0.8114(4) 0.47399(13) 0.2906(3) 0.0324(9) Uani 1 1 d . . .
H31A H 0.8716 0.4979 0.2807 0.039 Uiso 1 1 calc R . .
C32 C 0.6762(3) 0.47855(12) 0.2547(2) 0.0267(8) Uani 1 1 d . . .
C33 C 0.6147(4) 0.51719(12) 0.1898(3) 0.0292(8) Uani 1 1 d . . .
H33A H 0.6806 0.5427 0.1937 0.035 Uiso 1 1 calc R . .
H33B H 0.5962 0.5062 0.1219 0.035 Uiso 1 1 calc R . .
C35 C 0.1770(3) 0.57709(13) 0.3649(3) 0.0323(9) Uani 1 1 d . . .
H35A H 0.1157 0.5828 0.3026 0.039 Uiso 1 1 calc R . .
H35B H 0.1587 0.6001 0.4129 0.039 Uiso 1 1 calc R . .
C36 C 0.1592(4) 0.52906(13) 0.4004(3) 0.0386(10) Uani 1 1 d . . .
H36A H 0.1317 0.5078 0.3454 0.046 Uiso 1 1 calc R . .
H36B H 0.0900 0.5283 0.4425 0.046 Uiso 1 1 calc R . .
C37 C 0.2981(4) 0.51596(13) 0.4576(3) 0.0331(9) Uani 1 1 d . . .
H37A H 0.2966 0.5149 0.5279 0.040 Uiso 1 1 calc R . .
H37B H 0.3270 0.4856 0.4367 0.040 Uiso 1 1 calc R . .
C38 C 0.3922(4) 0.55381(13) 0.4342(3) 0.0296(9) Uani 1 1 d . . .
H38A H 0.4179 0.5744 0.4906 0.036 Uiso 1 1 calc R . .
H38B H 0.4752 0.5404 0.4170 0.036 Uiso 1 1 calc R . .
C39 C 0.6307(4) 0.66393(12) 0.0960(3) 0.0302(9) Uani 1 1 d . . .
H39A H 0.7281 0.6573 0.1156 0.036 Uiso 1 1 calc R . .
H39B H 0.6061 0.6895 0.1360 0.036 Uiso 1 1 calc R . .
C40 C 0.5975(4) 0.67574(14) -0.0105(3) 0.0383(10) Uani 1 1 d . . .
H40A H 0.6731 0.6923 -0.0316 0.046 Uiso 1 1 calc R . .
H40B H 0.5151 0.6949 -0.0248 0.046 Uiso 1 1 calc R . .
C41 C 0.5750(4) 0.62899(14) -0.0595(3) 0.0423(10) Uani 1 1 d . . .
H41A H 0.5109 0.6312 -0.1216 0.051 Uiso 1 1 calc R . .
H41B H 0.6610 0.6158 -0.0717 0.051 Uiso 1 1 calc R . .
C42 C 0.5173(4) 0.60086(14) 0.0126(3) 0.0409(10) Uani 1 1 d . . .
H42A H 0.4181 0.5984 -0.0070 0.049 Uiso 1 1 calc R . .
H42B H 0.5561 0.5695 0.0165 0.049 Uiso 1 1 calc R . .
C22A C 0.7129(17) 0.7153(6) 0.5539(10) 0.038(3) Uani 0.52(3) 1 d P A 1
H22A H 0.7144 0.7162 0.6239 0.057 Uiso 0.52(3) 1 calc PR A 1
H22B H 0.6217 0.7223 0.5196 0.057 Uiso 0.52(3) 1 calc PR A 1
H22C H 0.7765 0.7380 0.5368 0.057 Uiso 0.52(3) 1 calc PR A 1
C24A C 0.675(2) 0.6306(7) 0.5679(10) 0.056(5) Uani 0.52(3) 1 d P A 1
H24A H 0.6622 0.6421 0.6312 0.084 Uiso 0.52(3) 1 calc PR A 1
H24B H 0.7229 0.6011 0.5763 0.084 Uiso 0.52(3) 1 calc PR A 1
H24C H 0.5874 0.6264 0.5260 0.084 Uiso 0.52(3) 1 calc PR A 1
C22B C 0.671(2) 0.6963(8) 0.5622(11) 0.050(4) Uani 0.48(3) 1 d P A 2
H22D H 0.7075 0.7016 0.6308 0.076 Uiso 0.48(3) 1 calc PR A 2
H22E H 0.5797 0.6837 0.5555 0.076 Uiso 0.48(3) 1 calc PR A 2
H22F H 0.6684 0.7254 0.5268 0.076 Uiso 0.48(3) 1 calc PR A 2
C24B C 0.7273(18) 0.6133(7) 0.5630(13) 0.054(4) Uani 0.48(3) 1 d P A 2
H24D H 0.7091 0.6159 0.6292 0.081 Uiso 0.48(3) 1 calc PR A 2
H24E H 0.8063 0.5936 0.5630 0.081 Uiso 0.48(3) 1 calc PR A 2
H24F H 0.6488 0.5998 0.5211 0.081 Uiso 0.48(3) 1 calc PR A 2

loop_
_atom_site_aniso_label
_atom_site_aniso_U_11
_atom_site_aniso_U_22
_atom_site_aniso_U_33
_atom_site_aniso_U_23
_atom_site_aniso_U_13
_atom_site_aniso_U_12
Y1 0.01952(17) 0.02215(18) 0.01979(17) 0.00020(15) 0.00444(13) 0.00258(15)
Fe1 0.0221(3) 0.0239(3) 0.0215(3) -0.0030(2) 0.0033(2) 0.0033(2)
Si1 0.0227(5) 0.0273(6) 0.0211(5) -0.0027(4) 0.0038(4) -0.0022(4)
Si2 0.0198(5) 0.0304(6) 0.0317(6) -0.0016(5) 0.0027(4) 0.0022(4)
N1 0.0221(15) 0.0206(16) 0.0188(15) -0.0006(12) 0.0051(12) 0.0028(12)
N2 0.0198(15) 0.0242(16) 0.0221(15) -0.0008(12) 0.0018(12) 0.0041(12)
N3 0.0220(16) 0.0280(17) 0.0315(17) 0.0012(14) 0.0072(13) 0.0053(13)
O1 0.0206(13) 0.0312(14) 0.0240(13) 0.0072(11) 0.0045(10) 0.0022(10)
O2 0.0295(14) 0.0374(15) 0.0233(13) -0.0037(11) 0.0082(11) -0.0059(11)
C1 0.0177(18) 0.025(2) 0.0178(17) 0.0008(15) -0.0018(14) 0.0042(14)
C2 0.0198(18) 0.028(2) 0.0215(18) 0.0013(15) 0.0031(14) 0.0014(15)
C3 0.023(2) 0.032(2) 0.030(2) -0.0031(17) -0.0010(16) 0.0106(16)
C4 0.034(2) 0.023(2) 0.027(2) 0.0052(16) 0.0010(17) 0.0040(16)
C5 0.0237(19) 0.029(2) 0.0183(17) 0.0005(15) 0.0004(15) 0.0001(15)
C6 0.0233(19) 0.027(2) 0.0157(17) -0.0051(15) -0.0007(14) 0.0006(15)
C7 0.0238(19) 0.038(2) 0.0191(18) -0.0065(16) 0.0014(15) -0.0004(16)
C8 0.030(2) 0.037(2) 0.026(2) -0.0152(17) 0.0037(17) 0.0059(18)
C9 0.032(2) 0.024(2) 0.034(2) -0.0083(17) -0.0023(18) 0.0034(17)
C10 0.024(2) 0.027(2) 0.029(2) -0.0049(17) 0.0026(16) -0.0023(16)
C11 0.037(2) 0.035(2) 0.034(2) -0.0063(18) 0.0092(18) -0.0092(18)
C12 0.032(2) 0.036(2) 0.037(2) -0.0075(18) 0.0021(18) -0.0041(18)
C13 0.027(2) 0.037(2) 0.027(2) -0.0004(17) 0.0005(16) -0.0033(17)
C14 0.042(2) 0.046(3) 0.025(2) 0.0024(18) 0.0024(18) -0.012(2)
C15 0.037(2) 0.043(3) 0.037(2) 0.008(2) -0.0061(19) 0.004(2)
C16 0.031(2) 0.049(3) 0.028(2) -0.0012(19) -0.0005(17) -0.0065(19)
C19 0.033(2) 0.052(3) 0.037(2) -0.001(2) 0.0042(19) -0.011(2)
C20 0.024(2) 0.046(3) 0.065(3) -0.012(2) 0.003(2) 0.0088(19)
C21 0.025(2) 0.040(2) 0.031(2) 0.0036(18) -0.0064(17) -0.0027(18)
C23 0.043(3) 0.060(3) 0.051(3) -0.003(2) -0.016(2) -0.004(2)
C25 0.024(2) 0.036(2) 0.032(2) -0.0007(18) 0.0062(16) 0.0057(17)
C26 0.027(2) 0.031(2) 0.032(2) -0.0055(17) 0.0063(17) -0.0031(17)
C27 0.035(2) 0.028(2) 0.0242(19) -0.0063(17) 0.0093(16) 0.0027(18)
C28 0.043(2) 0.029(2) 0.030(2) -0.0032(17) 0.0085(19) 0.0024(18)
C29 0.043(2) 0.036(2) 0.030(2) 0.0028(18) 0.0068(18) 0.014(2)
C30 0.027(2) 0.046(3) 0.033(2) 0.0029(19) 0.0020(17) 0.0102(19)
C31 0.031(2) 0.035(2) 0.033(2) -0.0045(18) 0.0119(17) 0.0027(17)
C32 0.025(2) 0.033(2) 0.0228(19) -0.0057(16) 0.0057(16) 0.0063(16)
C33 0.029(2) 0.033(2) 0.028(2) 0.0014(17) 0.0123(16) 0.0033(17)
C35 0.0190(19) 0.046(3) 0.034(2) 0.0061(18) 0.0094(16) 0.0041(17)
C36 0.035(2) 0.047(3) 0.035(2) 0.0041(19) 0.0098(18) -0.0118(19)
C37 0.039(2) 0.032(2) 0.028(2) 0.0052(17) 0.0069(18) 0.0009(18)
C38 0.026(2) 0.038(2) 0.0236(19) 0.0077(17) -0.0003(16) 0.0018(17)
C39 0.028(2) 0.034(2) 0.030(2) -0.0019(17) 0.0100(16) -0.0032(17)
C40 0.037(2) 0.046(3) 0.033(2) 0.0059(19) 0.0079(18) 0.006(2)
C41 0.044(3) 0.053(3) 0.032(2) -0.002(2) 0.0110(19) 0.001(2)
C42 0.044(2) 0.052(3) 0.027(2) -0.0113(19) 0.0067(19) -0.004(2)
C22A 0.040(7) 0.047(9) 0.023(5) -0.012(6) -0.008(5) 0.009(5)
C24A 0.068(12) 0.065(11) 0.029(5) 0.008(6) -0.010(7) -0.022(8)
C22B 0.070(11) 0.053(11) 0.022(5) -0.009(7) -0.008(6) 0.001(7)
C24B 0.036(8) 0.062(11) 0.058(8) 0.031(8) -0.004(6) -0.017(7)

loop_
_atom_type_symbol
_atom_type_description
_atom_type_scat_dispersion_real
_atom_type_scat_dispersion_imag
_atom_type_scat_source
C C 0.0033 0.0016 'International Tables Vol C Tables 4.2.6.8 and 6.1.1.4'
H H 0.0000 0.0000 'International Tables Vol C Tables 4.2.6.8 and 6.1.1.4'
N N 0.0061 0.0033 'International Tables Vol C Tables 4.2.6.8 and 6.1.1.4'
Si Si 0.0817 0.0704 'International Tables Vol C Tables 4.2.6.8 and 6.1.1.4'
Fe Fe 0.3463 0.8444 'International Tables Vol C Tables 4.2.6.8 and 6.1.1.4'
Y Y -2.7962 3.5667 'International Tables Vol C Tables 4.2.6.8 and 6.1.1.4'
O O 0.0106 0.0060 'International Tables Vol C Tables 4.2.6.8 and 6.1.1.4'

loop_
_geom_angle_atom_site_label_1
_geom_angle_atom_site_label_2
_geom_angle_atom_site_label_3
_geom_angle
_geom_angle_site_symmetry_1
_geom_angle_site_symmetry_3
_geom_angle_publ_flag
N1 Y1 N2 133.99(10) . . ?
N1 Y1 N3 107.50(10) . . ?
N2 Y1 N3 118.51(10) . . ?
N1 Y1 O2 91.44(9) . . ?
N2 Y1 O2 92.01(9) . . ?
N3 Y1 O2 84.64(9) . . ?
N1 Y1 O1 94.46(9) . . ?
N2 Y1 O1 92.06(9) . . ?
N3 Y1 O1 82.74(9) . . ?
O2 Y1 O1 167.18(8) . . ?
N1 Y1 C1 28.64(9) . . ?
N2 Y1 C1 105.38(10) . . ?
N3 Y1 C1 136.11(10) . . ?
O2 Y1 C1 94.84(9) . . ?
O1 Y1 C1 95.79(9) . . ?
N1 Y1 C6 106.52(9) . . ?
N2 Y1 C6 28.25(9) . . ?
N3 Y1 C6 145.34(10) . . ?
O2 Y1 C6 101.02(9) . . ?
O1 Y1 C6 88.20(9) . . ?
C1 Y1 C6 77.96(9) . . ?
N1 Y1 Fe1 67.45(7) . . ?
N2 Y1 Fe1 66.90(7) . . ?
N3 Y1 Fe1 171.96(7) . . ?
O2 Y1 Fe1 101.47(6) . . ?
O1 Y1 Fe1 91.31(6) . . ?
C1 Y1 Fe1 38.93(7) . . ?
C6 Y1 Fe1 39.06(7) . . ?
C9 Fe1 C4 100.32(15) . . ?
C9 Fe1 C8 40.89(15) . . ?
C4 Fe1 C8 122.57(15) . . ?
C9 Fe1 C3 108.10(15) . . ?
C4 Fe1 C3 40.76(14) . . ?
C8 Fe1 C3 101.90(15) . . ?
C9 Fe1 C5 126.64(15) . . ?
C4 Fe1 C5 41.00(13) . . ?
C8 Fe1 C5 162.75(14) . . ?
C3 Fe1 C5 68.47(14) . . ?
C9 Fe1 C10 40.72(13) . . ?
C4 Fe1 C10 112.26(15) . . ?
C8 Fe1 C10 68.55(15) . . ?
C3 Fe1 C10 142.27(14) . . ?
C5 Fe1 C10 109.75(14) . . ?
C9 Fe1 C2 143.17(14) . . ?
C4 Fe1 C2 68.37(14) . . ?
C8 Fe1 C2 114.57(14) . . ?
C3 Fe1 C2 40.54(13) . . ?
C5 Fe1 C2 68.02(13) . . ?
C10 Fe1 C2 176.11(14) . . ?
C9 Fe1 C7 68.32(15) . . ?
C4 Fe1 C7 162.96(14) . . ?
C8 Fe1 C7 40.67(14) . . ?
C3 Fe1 C7 128.78(15) . . ?
C5 Fe1 C7 156.02(14) . . ?
C10 Fe1 C7 67.98(14) . . ?
C2 Fe1 C7 112.64(14) . . ?
C9 Fe1 C1 166.78(15) . . ?
C4 Fe1 C1 68.20(13) . . ?
C8 Fe1 C1 150.96(14) . . ?
C3 Fe1 C1 67.92(13) . . ?
C5 Fe1 C1 40.24(13) . . ?
C10 Fe1 C1 136.11(13) . . ?
C2 Fe1 C1 40.19(12) . . ?
C7 Fe1 C1 124.35(14) . . ?
C9 Fe1 C6 67.86(14) . . ?
C4 Fe1 C6 149.01(14) . . ?
C8 Fe1 C6 67.81(14) . . ?
C3 Fe1 C6 168.53(14) . . ?
C5 Fe1 C6 122.78(13) . . ?
C10 Fe1 C6 40.27(13) . . ?
C2 Fe1 C6 137.86(13) . . ?
C7 Fe1 C6 39.92(13) . . ?
C1 Fe1 C6 118.47(13) . . ?
C9 Fe1 Y1 126.76(11) . . ?
C4 Fe1 Y1 119.47(10) . . ?
C8 Fe1 Y1 117.95(11) . . ?
C3 Fe1 Y1 125.13(10) . . ?
C5 Fe1 Y1 78.77(10) . . ?
C10 Fe1 Y1 89.36(10) . . ?
C2 Fe1 Y1 87.06(9) . . ?
C7 Fe1 Y1 77.35(10) . . ?
C1 Fe1 Y1 58.80(9) . . ?
C6 Fe1 Y1 59.75(9) . . ?
N1 Si1 C12 108.53(15) . . ?
N1 Si1 C11 110.90(15) . . ?
C12 Si1 C11 109.01(17) . . ?
N1 Si1 C13 113.45(15) . . ?
C12 Si1 C13 108.10(17) . . ?
C11 Si1 C13 106.74(17) . . ?
N2 Si2 C20 105.96(16) . . ?
N2 Si2 C19 113.44(16) . . ?
C20 Si2 C19 108.42(19) . . ?
N2 Si2 C21 113.88(15) . . ?
C20 Si2 C21 108.43(19) . . ?
C19 Si2 C21 106.53(17) . . ?
C1 N1 Si1 117.1(2) . . ?
C1 N1 Y1 101.46(19) . . ?
Si1 N1 Y1 140.87(15) . . ?
C6 N2 Si2 119.2(2) . . ?
C6 N2 Y1 102.64(19) . . ?
Si2 N2 Y1 137.16(15) . . ?
C25 N3 C33 110.5(3) . . ?
C25 N3 Y1 121.1(2) . . ?
C33 N3 Y1 128.4(2) . . ?
C38 O1 C35 105.8(2) . . ?
C38 O1 Y1 121.94(19) . . ?
C35 O1 Y1 132.19(19) . . ?
C39 O2 C42 109.0(3) . . ?
C39 O2 Y1 127.0(2) . . ?
C42 O2 Y1 120.4(2) . . ?
N1 C1 C5 125.3(3) . . ?
N1 C1 C2 128.1(3) . . ?
C5 C1 C2 106.5(3) . . ?
N1 C1 Fe1 131.8(2) . . ?
C5 C1 Fe1 67.45(18) . . ?
C2 C1 Fe1 67.90(18) . . ?
N1 C1 Y1 49.90(15) . . ?
C5 C1 Y1 106.3(2) . . ?
C2 C1 Y1 121.5(2) . . ?
Fe1 C1 Y1 82.28(10) . . ?
C3 C2 C1 108.7(3) . . ?
C3 C2 Fe1 68.79(19) . . ?
C1 C2 Fe1 71.91(19) . . ?
C3 C2 H2A 125.7 . . ?
C1 C2 H2A 125.7 . . ?
Fe1 C2 H2A 125.7 . . ?
C4 C3 C2 108.3(3) . . ?
C4 C3 Fe1 69.4(2) . . ?
C2 C3 Fe1 70.68(19) . . ?
C4 C3 H3A 125.8 . . ?
C2 C3 H3A 125.8 . . ?
Fe1 C3 H3A 125.8 . . ?
C3 C4 C5 107.8(3) . . ?
C3 C4 Fe1 69.8(2) . . ?
C5 C4 Fe1 70.23(19) . . ?
C3 C4 H4A 126.1 . . ?
C5 C4 H4A 126.1 . . ?
Fe1 C4 H4A 126.1 . . ?
C4 C5 C1 108.6(3) . . ?
C4 C5 Fe1 68.77(19) . . ?
C1 C5 Fe1 72.31(19) . . ?
C4 C5 H5A 125.7 . . ?
C1 C5 H5A 125.7 . . ?
Fe1 C5 H5A 125.7 . . ?
N2 C6 C7 126.2(3) . . ?
N2 C6 C10 127.3(3) . . ?
C7 C6 C10 106.5(3) . . ?
N2 C6 Fe1 129.1(2) . . ?
C7 C6 Fe1 67.68(19) . . ?
C10 C6 Fe1 67.07(19) . . ?
N2 C6 Y1 49.12(15) . . ?
C7 C6 Y1 102.6(2) . . ?
C10 C6 Y1 123.3(2) . . ?
Fe1 C6 Y1 81.19(10) . . ?
C8 C7 C6 108.7(3) . . ?
C8 C7 Fe1 68.4(2) . . ?
C6 C7 Fe1 72.40(19) . . ?
C8 C7 H7A 125.6 . . ?
C6 C7 H7A 125.6 . . ?
Fe1 C7 H7A 125.6 . . ?
C9 C8 C7 107.7(3) . . ?
C9 C8 Fe1 69.0(2) . . ?
C7 C8 Fe1 70.91(19) . . ?
C9 C8 H8A 126.1 . . ?
C7 C8 H8A 126.1 . . ?
Fe1 C8 H8A 126.1 . . ?
C8 C9 C10 108.7(3) . . ?
C8 C9 Fe1 70.1(2) . . ?
C10 C9 Fe1 71.0(2) . . ?
C8 C9 H9A 125.7 . . ?
C10 C9 H9A 125.7 . . ?
Fe1 C9 H9A 125.7 . . ?
C9 C10 C6 108.3(3) . . ?
C9 C10 Fe1 68.3(2) . . ?
C6 C10 Fe1 72.66(19) . . ?
C9 C10 H10A 125.9 . . ?
C6 C10 H10A 125.9 . . ?
Fe1 C10 H10A 125.9 . . ?
Si1 C11 H11A 109.5 . . ?
Si1 C11 H11B 109.5 . . ?
H11A C11 H11B 109.5 . . ?
Si1 C11 H11C 109.5 . . ?
H11A C11 H11C 109.5 . . ?
H11B C11 H11C 109.5 . . ?
Si1 C12 H12A 109.5 . . ?
Si1 C12 H12B 109.5 . . ?
H12A C12 H12B 109.5 . . ?
Si1 C12 H12C 109.5 . . ?
H12A C12 H12C 109.5 . . ?
H12B C12 H12C 109.5 . . ?
C14 C13 C15 108.8(3) . . ?
C14 C13 C16 108.5(3) . . ?
C15 C13 C16 108.6(3) . . ?
C14 C13 Si1 110.3(2) . . ?
C15 C13 Si1 112.0(3) . . ?
C16 C13 Si1 108.7(2) . . ?
C13 C14 H14A 109.5 . . ?
C13 C14 H14B 109.5 . . ?
H14A C14 H14B 109.5 . . ?
C13 C14 H14C 109.5 . . ?
H14A C14 H14C 109.5 . . ?
H14B C14 H14C 109.5 . . ?
C13 C15 H15A 109.5 . . ?
C13 C15 H15B 109.5 . . ?
H15A C15 H15B 109.5 . . ?
C13 C15 H15C 109.5 . . ?
H15A C15 H15C 109.5 . . ?
H15B C15 H15C 109.5 . . ?
C13 C16 H16A 109.5 . . ?
C13 C16 H16B 109.5 . . ?
H16A C16 H16B 109.5 . . ?
C13 C16 H16C 109.5 . . ?
H16A C16 H16C 109.5 . . ?
H16B C16 H16C 109.5 . . ?
Si2 C19 H19A 109.5 . . ?
Si2 C19 H19B 109.5 . . ?
H19A C19 H19B 109.5 . . ?
Si2 C19 H19C 109.5 . . ?
H19A C19 H19C 109.5 . . ?
H19B C19 H19C 109.5 . . ?
Si2 C20 H20A 109.5 . . ?
Si2 C20 H20B 109.5 . . ?
H20A C20 H20B 109.5 . . ?
Si2 C20 H20C 109.5 . . ?
H20A C20 H20C 109.5 . . ?
H20B C20 H20C 109.5 . . ?
C22B C21 C24A 81.7(7) . . ?
C22B C21 C23 117.2(9) . . ?
C24A C21 C23 117.5(9) . . ?
C22B C21 C24B 107.5(8) . . ?
C24A C21 C24B 26.9(7) . . ?
C23 C21 C24B 98.2(7) . . ?
C22B C21 C22A 26.0(7) . . ?
C24A C21 C22A 107.0(8) . . ?
C23 C21 C22A 99.4(7) . . ?
C24B C21 C22A 131.5(8) . . ?
C22B C21 Si2 114.8(7) . . ?
C24A C21 Si2 112.3(6) . . ?
C23 C21 Si2 110.7(3) . . ?
C24B C21 Si2 106.4(7) . . ?
C22A C21 Si2 108.8(5) . . ?
C21 C23 H23A 109.5 . . ?
C21 C23 H23B 109.5 . . ?
H23A C23 H23B 109.5 . . ?
C21 C23 H23C 109.5 . . ?
H23A C23 H23C 109.5 . . ?
H23B C23 H23C 109.5 . . ?
C26 C25 N3 126.0(3) . . ?
C26 C25 H25A 117.0 . . ?
N3 C25 H25A 117.0 . . ?
C25 C26 C27 118.4(3) . . ?
C25 C26 H26A 120.8 . . ?
C27 C26 H26A 120.8 . . ?
C32 C27 C28 117.8(3) . . ?
C32 C27 C26 117.4(3) . . ?
C28 C27 C26 124.5(3) . . ?
C29 C28 C27 120.5(4) . . ?
C29 C28 H28A 119.7 . . ?
C27 C28 H28A 119.7 . . ?
C28 C29 C30 121.0(4) . . ?
C28 C29 H29A 119.5 . . ?
C30 C29 H29A 119.5 . . ?
C29 C30 C31 119.2(4) . . ?
C29 C30 H30A 120.4 . . ?
C31 C30 H30A 120.4 . . ?
C32 C31 C30 120.9(4) . . ?
C32 C31 H31A 119.5 . . ?
C30 C31 H31A 119.5 . . ?
C31 C32 C27 120.5(3) . . ?
C31 C32 C33 124.6(3) . . ?
C27 C32 C33 114.8(3) . . ?
N3 C33 C32 112.8(3) . . ?
N3 C33 H33A 109.0 . . ?
C32 C33 H33A 109.0 . . ?
N3 C33 H33B 109.0 . . ?
C32 C33 H33B 109.0 . . ?
H33A C33 H33B 107.8 . . ?
O1 C35 C36 104.3(3) . . ?
O1 C35 H35A 110.9 . . ?
C36 C35 H35A 110.9 . . ?
O1 C35 H35B 110.9 . . ?
C36 C35 H35B 110.9 . . ?
H35A C35 H35B 108.9 . . ?
C35 C36 C37 104.7(3) . . ?
C35 C36 H36A 110.8 . . ?
C37 C36 H36A 110.8 . . ?
C35 C36 H36B 110.8 . . ?
C37 C36 H36B 110.8 . . ?
H36A C36 H36B 108.9 . . ?
C38 C37 C36 104.5(3) . . ?
C38 C37 H37A 110.8 . . ?
C36 C37 H37A 110.8 . . ?
C38 C37 H37B 110.8 . . ?
C36 C37 H37B 110.8 . . ?
H37A C37 H37B 108.9 . . ?
O1 C38 C37 106.0(3) . . ?
O1 C38 H38A 110.5 . . ?
C37 C38 H38A 110.5 . . ?
O1 C38 H38B 110.5 . . ?
C37 C38 H38B 110.5 . . ?
H38A C38 H38B 108.7 . . ?
O2 C39 C40 104.8(3) . . ?
O2 C39 H39A 110.8 . . ?
C40 C39 H39A 110.8 . . ?
O2 C39 H39B 110.8 . . ?
C40 C39 H39B 110.8 . . ?
H39A C39 H39B 108.9 . . ?
C39 C40 C41 103.4(3) . . ?
C39 C40 H40A 111.1 . . ?
C41 C40 H40A 111.1 . . ?
C39 C40 H40B 111.1 . . ?
C41 C40 H40B 111.1 . . ?
H40A C40 H40B 109.0 . . ?
C42 C41 C40 103.2(3) . . ?
C42 C41 H41A 111.1 . . ?
C40 C41 H41A 111.1 . . ?
C42 C41 H41B 111.1 . . ?
C40 C41 H41B 111.1 . . ?
H41A C41 H41B 109.1 . . ?
O2 C42 C41 107.7(3) . . ?
O2 C42 H42A 110.2 . . ?
C41 C42 H42A 110.2 . . ?
O2 C42 H42B 110.2 . . ?
C41 C42 H42B 110.2 . . ?
H42A C42 H42B 108.5 . . ?
C21 C22A H22A 109.5 . . ?
C21 C22A H22B 109.5 . . ?
H22A C22A H22B 109.5 . . ?
C21 C22A H22C 109.5 . . ?
H22A C22A H22C 109.5 . . ?
H22B C22A H22C 109.5 . . ?
C21 C24A H24A 109.5 . . ?
C21 C24A H24B 109.5 . . ?
H24A C24A H24B 109.5 . . ?
C21 C24A H24C 109.5 . . ?
H24A C24A H24C 109.5 . . ?
H24B C24A H24C 109.5 . . ?
C21 C22B H22D 109.5 . . ?
C21 C22B H22E 109.5 . . ?
H22D C22B H22E 109.5 . . ?
C21 C22B H22F 109.5 . . ?
H22D C22B H22F 109.5 . . ?
H22E C22B H22F 109.5 . . ?
C21 C24B H24D 109.5 . . ?
C21 C24B H24E 109.5 . . ?
H24D C24B H24E 109.5 . . ?
C21 C24B H24F 109.5 . . ?
H24D C24B H24F 109.5 . . ?
H24E C24B H24F 109.5 . . ?

loop_
_geom_bond_atom_site_label_1
_geom_bond_atom_site_label_2
_geom_bond_distance
_geom_bond_site_symmetry_2
_geom_bond_publ_flag
Y1 N1 2.249(3) . ?
Y1 N2 2.261(3) . ?
Y1 N3 2.294(3) . ?
Y1 O2 2.362(2) . ?
Y1 O1 2.367(2) . ?
Y1 C1 2.881(3) . ?
Y1 C6 2.918(3) . ?
Y1 Fe1 3.3378(9) . ?
Fe1 C9 2.019(4) . ?
Fe1 C4 2.032(3) . ?
Fe1 C8 2.033(3) . ?
Fe1 C3 2.038(3) . ?
Fe1 C5 2.052(3) . ?
Fe1 C10 2.054(3) . ?
Fe1 C2 2.063(3) . ?
Fe1 C7 2.066(3) . ?
Fe1 C1 2.117(3) . ?
Fe1 C6 2.129(3) . ?
Si1 N1 1.727(3) . ?
Si1 C12 1.868(4) . ?
Si1 C11 1.882(4) . ?
Si1 C13 1.919(4) . ?
Si2 N2 1.723(3) . ?
Si2 C20 1.873(4) . ?
Si2 C19 1.879(4) . ?
Si2 C21 1.907(4) . ?
N1 C1 1.409(4) . ?
N2 C6 1.415(4) . ?
N3 C25 1.370(4) . ?
N3 C33 1.475(4) . ?
O1 C38 1.450(4) . ?
O1 C35 1.450(4) . ?
O2 C39 1.442(4) . ?
O2 C42 1.458(4) . ?
C1 C5 1.435(5) . ?
C1 C2 1.437(4) . ?
C2 C3 1.421(5) . ?
C2 H2A 1.0000 . ?
C3 C4 1.418(5) . ?
C3 H3A 1.0000 . ?
C4 C5 1.430(5) . ?
C4 H4A 1.0000 . ?
C5 H5A 1.0000 . ?
C6 C7 1.433(5) . ?
C6 C10 1.441(5) . ?
C7 C8 1.425(5) . ?
C7 H7A 1.0000 . ?
C8 C9 1.415(5) . ?
C8 H8A 1.0000 . ?
C9 C10 1.417(5) . ?
C9 H9A 1.0000 . ?
C10 H10A 1.0000 . ?
C11 H11A 0.9800 . ?
C11 H11B 0.9800 . ?
C11 H11C 0.9800 . ?
C12 H12A 0.9800 . ?
C12 H12B 0.9800 . ?
C12 H12C 0.9800 . ?
C13 C14 1.531(5) . ?
C13 C15 1.537(5) . ?
C13 C16 1.548(5) . ?
C14 H14A 0.9800 . ?
C14 H14B 0.9800 . ?
C14 H14C 0.9800 . ?
C15 H15A 0.9800 . ?
C15 H15B 0.9800 . ?
C15 H15C 0.9800 . ?
C16 H16A 0.9800 . ?
C16 H16B 0.9800 . ?
C16 H16C 0.9800 . ?
C19 H19A 0.9800 . ?
C19 H19B 0.9800 . ?
C19 H19C 0.9800 . ?
C20 H20A 0.9800 . ?
C20 H20B 0.9800 . ?
C20 H20C 0.9800 . ?
C21 C22B 1.446(17) . ?
C21 C24A 1.485(16) . ?
C21 C23 1.526(5) . ?
C21 C24B 1.629(18) . ?
C21 C22A 1.635(16) . ?
C23 H23A 0.9800 . ?
C23 H23B 0.9800 . ?
C23 H23C 0.9800 . ?
C25 C26 1.360(5) . ?
C25 H25A 0.9500 . ?
C26 C27 1.437(5) . ?
C26 H26A 0.9500 . ?
C27 C32 1.418(5) . ?
C27 C28 1.419(5) . ?
C28 C29 1.373(5) . ?
C28 H28A 0.9500 . ?
C29 C30 1.390(5) . ?
C29 H29A 0.9500 . ?
C30 C31 1.395(5) . ?
C30 H30A 0.9500 . ?
C31 C32 1.371(5) . ?
C31 H31A 0.9500 . ?
C32 C33 1.509(5) . ?
C33 H33A 0.9900 . ?
C33 H33B 0.9900 . ?
C35 C36 1.507(5) . ?
C35 H35A 0.9900 . ?
C35 H35B 0.9900 . ?
C36 C37 1.532(5) . ?
C36 H36A 0.9900 . ?
C36 H36B 0.9900 . ?
C37 C38 1.526(5) . ?
C37 H37A 0.9900 . ?
C37 H37B 0.9900 . ?
C38 H38A 0.9900 . ?
C38 H38B 0.9900 . ?
C39 C40 1.511(5) . ?
C39 H39A 0.9900 . ?
C39 H39B 0.9900 . ?
C40 C41 1.524(5) . ?
C40 H40A 0.9900 . ?
C40 H40B 0.9900 . ?
C41 C42 1.497(5) . ?
C41 H41A 0.9900 . ?
C41 H41B 0.9900 . ?
C42 H42A 0.9900 . ?
C42 H42B 0.9900 . ?
C22A H22A 0.9800 . ?
C22A H22B 0.9800 . ?
C22A H22C 0.9800 . ?
C24A H24A 0.9800 . ?
C24A H24B 0.9800 . ?
C24A H24C 0.9800 . ?
C22B H22D 0.9800 . ?
C22B H22E 0.9800 . ?
C22B H22F 0.9800 . ?
C24B H24D 0.9800 . ?
C24B H24E 0.9800 . ?
C24B H24F 0.9800 . ?
